data_4510014
loop_
_publ_author_name
'Wang, Xiao'
'Zhai, Quan-Guo'
'Li, Shu-Ni'
'Jiang, Yu-Cheng'
'Hu, Man-Cheng'

_publ_section_title
;
 Synthesis, Crystal Structures, and Solid-State Luminescent Properties of
 Diverse Ln--Pyridine-3,5-Dicarboxylate Coordination Polymers Modulated by
 the Ancillary Ligand
;
_journal_issue 1
_journal_name_full 'Crystal Growth &amp; Design'
_journal_page_first 177
_journal_paper_doi 10.1021/cg401365x
_journal_volume 14
_journal_year 2014
_chemical_formula_moiety 'C9 H8 Eu N O8'
_chemical_formula_sum 'C9 H8 Eu N O8'
_chemical_formula_weight 410.12
_chemical_name_systematic
; 
 ? 
;
_space_group_IT_number 15
_symmetry_cell_setting monoclinic
_symmetry_space_group_name_Hall '-C 2yc'
_symmetry_space_group_name_H-M 'C 1 2/c 1'
_atom_sites_solution_hydrogens geom
_atom_sites_solution_primary direct
_atom_sites_solution_secondary difmap
_audit_creation_method SHELXL-97
_cell_angle_alpha 90.00
_cell_angle_beta 111.075(2)
_cell_angle_gamma 90.00
_cell_formula_units_Z 8
_cell_length_a 15.890(2)
_cell_length_b 9.0934(14)
_cell_length_c 18.737(3)
_cell_measurement_reflns_used 5548
_cell_measurement_temperature 296(2)
_cell_measurement_theta_max 26.370
_cell_measurement_theta_min 2.330
_cell_volume 2526.3(6)
_computing_structure_refinement 'SHELXL-97 (Sheldrick, 1997)'
_computing_structure_solution 'SHELXS-97 (Sheldrick, 1990)'
_diffrn_ambient_temperature 296(2)
_diffrn_measured_fraction_theta_full 0.993
_diffrn_measured_fraction_theta_max 0.993
_diffrn_radiation_monochromator graphite
_diffrn_radiation_source 'fine-focus sealed tube'
_diffrn_radiation_type MoK\a
_diffrn_radiation_wavelength 0.71073
_diffrn_reflns_av_R_equivalents 0.0183
_diffrn_reflns_av_sigmaI/netI 0.0255
_diffrn_reflns_limit_h_max 19
_diffrn_reflns_limit_h_min -10
_diffrn_reflns_limit_k_max 11
_diffrn_reflns_limit_k_min -10
_diffrn_reflns_limit_l_max 20
_diffrn_reflns_limit_l_min -23
_diffrn_reflns_number 6790
_diffrn_reflns_theta_full 26.37
_diffrn_reflns_theta_max 26.37
_diffrn_reflns_theta_min 2.33
_exptl_absorpt_coefficient_mu 4.999
_exptl_absorpt_correction_T_max 0.368
_exptl_absorpt_correction_T_min 0.232
_exptl_absorpt_correction_type multi-scan
_exptl_absorpt_process_details sadabs
_exptl_crystal_colour Colourless
_exptl_crystal_density_diffrn 2.157
_exptl_crystal_density_method 'not measured'
_exptl_crystal_description Needle
_exptl_crystal_F_000 1568
_exptl_crystal_size_max 0.3
_exptl_crystal_size_mid 0.25
_exptl_crystal_size_min 0.2
_refine_diff_density_max 3.112
_refine_diff_density_min -2.850
_refine_diff_density_rms 0.295
_refine_ls_extinction_method none
_refine_ls_goodness_of_fit_ref 1.065
_refine_ls_hydrogen_treatment mixed
_refine_ls_matrix_type full
_refine_ls_number_parameters 172
_refine_ls_number_reflns 2575
_refine_ls_number_restraints 0
_refine_ls_restrained_S_all 1.065
_refine_ls_R_factor_all 0.0508
_refine_ls_R_factor_gt 0.0485
_refine_ls_shift/su_max 0.000
_refine_ls_shift/su_mean 0.000
_refine_ls_structure_factor_coef Fsqd
_refine_ls_weighting_details 'calc w=1/[\s^2^(Fo^2^)+(0.1100P)^2^+234.0002P] where P=(Fo^2^+2Fc^2^)/3'
_refine_ls_weighting_scheme calc
_refine_ls_wR_factor_gt 0.1987
_refine_ls_wR_factor_ref 0.1997
_reflns_number_gt 2387
_reflns_number_total 2575
_reflns_threshold_expression >2sigma(I)
_cod_data_source_file cg401365x_si_008.cif
_cod_data_source_block 6
_cod_depositor_comments
;
The following automatic conversions were performed:

'_symmetry_cell_setting' value 'Monoclinic' changed to 'monoclinic'
according to
/usr/data/users/saulius/automatic-downloads/current/ACS/lib/dictionaries/cif_core.dic
dictionary named 'cif_core.dic' version 2.4.2 from 2011-04-26.

Automatic conversion script
Id: cif_fix_values 2281 2013-09-26 08:29:07Z andrius 
;
_cod_original_cell_volume 2526.4(7)
_cod_original_sg_symbol_H-M C2/c
_cod_database_code 4510014

loop_
_symmetry_equiv_pos_as_xyz
'x, y, z'
'-x, y, -z+1/2'
'x+1/2, y+1/2, z'
'-x+1/2, y+1/2, -z+1/2'
'-x, -y, -z'
'x, -y, z-1/2'
'-x+1/2, -y+1/2, -z'
'x+1/2, -y+1/2, z-1/2'

loop_
_atom_site_label
_atom_site_type_symbol
_atom_site_fract_x
_atom_site_fract_y
_atom_site_fract_z
_atom_site_U_iso_or_equiv
_atom_site_adp_type
_atom_site_occupancy
_atom_site_symmetry_multiplicity
_atom_site_calc_flag
_atom_site_refinement_flags
Eu1 Eu 0.24011(4) 0.92263(6) 0.43086(3) 0.0141(3) Uani 1 1 d .
C1 C 0.1872(9) 0.8563(14) 0.2713(8) 0.023(3) Uani 1 1 d .
O1 O 0.1340(7) 0.9243(11) 0.2983(5) 0.030(2) Uani 1 1 d .
O2 O 0.2689(6) 0.8370(12) 0.3127(5) 0.027(2) Uani 1 1 d .
O3 O -0.1106(6) 0.8852(11) 0.0423(6) 0.026(2) Uani 1 1 d .
O4 O -0.1082(6) 0.6748(11) -0.0223(5) 0.025(2) Uani 1 1 d .
O6 O 0.3060(7) 1.0649(10) 0.5493(6) 0.028(2) Uani 1 1 d .
O7 O 0.2884(7) 0.8369(10) 0.5740(5) 0.0238(19) Uani 1 1 d .
O8 O 0.1515(7) 1.1497(10) 0.4081(7) 0.032(2) Uani 1 1 d .
H8D H 0.0972 1.1520 0.4165 0.038 Uiso 1 1 calc R
H8E H 0.1721 1.2336 0.3912 0.038 Uiso 1 1 calc R
O9 O 0.9583(14) 0.798(3) 0.8292(19) 0.152(13) Uani 1 1 d .
N1 N 0.1677(7) 0.6300(12) 0.1003(6) 0.020(2) Uani 1 1 d .
C2 C 0.0600(9) 0.8206(14) 0.1462(7) 0.021(3) Uani 1 1 d .
H2A H 0.0239 0.8841 0.1616 0.025 Uiso 1 1 calc R
C3 C 0.1492(8) 0.7942(14) 0.1935(7) 0.018(2) Uani 1 1 d .
C4 C 0.0262(8) 0.7506(14) 0.0759(7) 0.018(2) Uani 1 1 d .
C5 C 0.1996(8) 0.6979(14) 0.1672(7) 0.020(2) Uani 1 1 d .
H5A H 0.2592 0.6802 0.1984 0.024 Uiso 1 1 calc R
C6 C 0.0813(8) 0.6548(14) 0.0551(7) 0.020(2) Uani 1 1 d .
H6A H 0.0579 0.6062 0.0084 0.024 Uiso 1 1 calc R
C7 C -0.0720(8) 0.7709(14) 0.0267(7) 0.020(2) Uani 1 1 d .
C8 C 0.3721(14) 0.979(3) 0.6833(9) 0.059(6) Uani 1 1 d .
H8A H 0.3363 1.0317 0.7066 0.089 Uiso 1 1 calc R
H8B H 0.4266 1.0327 0.6908 0.089 Uiso 1 1 calc R
H8C H 0.3867 0.8836 0.7063 0.089 Uiso 1 1 calc R
C9 C 0.3183(9) 0.9620(14) 0.5967(7) 0.020(2) Uani 1 1 d .

loop_
_atom_site_aniso_label
_atom_site_aniso_U_11
_atom_site_aniso_U_22
_atom_site_aniso_U_33
_atom_site_aniso_U_23
_atom_site_aniso_U_13
_atom_site_aniso_U_12
Eu1 0.0144(4) 0.0126(4) 0.0132(4) 0.00028(19) 0.0027(2) -0.00419(19)
C1 0.026(6) 0.019(6) 0.024(6) 0.000(5) 0.009(5) -0.005(5)
O1 0.029(5) 0.036(6) 0.015(4) -0.012(4) -0.005(4) 0.014(4)
O2 0.018(4) 0.042(6) 0.019(4) -0.002(4) 0.002(4) 0.003(4)
O3 0.020(5) 0.021(4) 0.031(5) 0.001(4) 0.001(4) -0.005(4)
O4 0.018(4) 0.028(5) 0.026(5) -0.009(4) 0.005(4) 0.002(4)
O6 0.039(6) 0.018(5) 0.023(5) -0.003(4) 0.007(4) -0.011(4)
O7 0.030(5) 0.020(5) 0.024(5) -0.003(4) 0.013(4) -0.010(4)
O8 0.029(5) 0.012(4) 0.055(7) -0.005(4) 0.015(5) -0.005(4)
O9 0.051(11) 0.110(19) 0.24(3) -0.07(2) -0.011(15) 0.000(11)
N1 0.018(5) 0.019(5) 0.023(5) -0.008(4) 0.007(4) 0.002(4)
C2 0.021(6) 0.021(6) 0.022(6) -0.005(5) 0.009(5) 0.006(5)
C3 0.019(6) 0.017(6) 0.018(6) 0.000(5) 0.008(5) 0.002(5)
C4 0.016(6) 0.020(6) 0.018(6) -0.002(5) 0.005(5) 0.001(5)
C5 0.019(6) 0.021(6) 0.022(6) 0.001(5) 0.009(5) 0.005(5)
C6 0.015(5) 0.021(6) 0.022(6) -0.006(5) 0.003(5) 0.002(5)
C7 0.012(5) 0.020(6) 0.028(6) -0.007(5) 0.006(5) 0.004(5)
C8 0.056(11) 0.107(17) 0.017(7) -0.037(10) 0.016(8) -0.046(12)
C9 0.026(6) 0.019(6) 0.016(6) -0.003(5) 0.008(5) -0.008(5)

loop_
_atom_type_symbol
_atom_type_description
_atom_type_scat_dispersion_real
_atom_type_scat_dispersion_imag
_atom_type_scat_source
C C 0.0033 0.0016 'International Tables Vol C Tables 4.2.6.8 and 6.1.1.4'
H H 0.0000 0.0000 'International Tables Vol C Tables 4.2.6.8 and 6.1.1.4'
N N 0.0061 0.0033 'International Tables Vol C Tables 4.2.6.8 and 6.1.1.4'
O O 0.0106 0.0060 'International Tables Vol C Tables 4.2.6.8 and 6.1.1.4'
Eu Eu -0.1578 3.6682 'International Tables Vol C Tables 4.2.6.8 and 6.1.1.4'

loop_
_geom_angle_atom_site_label_1
_geom_angle_atom_site_label_2
_geom_angle_atom_site_label_3
_geom_angle
_geom_angle_site_symmetry_1
_geom_angle_site_symmetry_3
O3 Eu1 O7 72.1(3) 2 7_566
O3 Eu1 O4 135.7(3) 2 8_566
O7 Eu1 O4 78.6(3) 7_566 8_566
O3 Eu1 O1 83.1(4) 2 .
O7 Eu1 O1 85.2(3) 7_566 .
O4 Eu1 O1 127.1(3) 8_566 .
O3 Eu1 O8 70.2(3) 2 .
O7 Eu1 O8 137.2(3) 7_566 .
O4 Eu1 O8 143.9(3) 8_566 .
O1 Eu1 O8 71.1(3) . .
O3 Eu1 O6 90.3(3) 2 .
O7 Eu1 O6 124.5(3) 7_566 .
O4 Eu1 O6 79.6(4) 8_566 .
O1 Eu1 O6 145.9(3) . .
O8 Eu1 O6 75.2(4) . .
O3 Eu1 O2 126.7(3) 2 .
O7 Eu1 O2 75.9(3) 7_566 .
O4 Eu1 O2 74.7(3) 8_566 .
O1 Eu1 O2 52.6(3) . .
O8 Eu1 O2 112.3(4) . .
O6 Eu1 O2 143.0(3) . .
O3 Eu1 N1 141.2(3) 2 4
O7 Eu1 N1 145.6(3) 7_566 4
O4 Eu1 N1 77.1(3) 8_566 4
O1 Eu1 N1 90.3(4) . 4
O8 Eu1 N1 71.5(3) . 4
O6 Eu1 N1 74.2(3) . 4
O2 Eu1 N1 74.4(3) . 4
O3 Eu1 O7 72.0(3) 2 .
O7 Eu1 O7 74.3(3) 7_566 .
O4 Eu1 O7 68.5(3) 8_566 .
O1 Eu1 O7 151.4(3) . .
O8 Eu1 O7 111.5(3) . .
O6 Eu1 O7 50.2(3) . .
O2 Eu1 O7 136.1(3) . .
N1 Eu1 O7 117.8(3) 4 .
O3 Eu1 Eu1 67.3(2) 2 7_566
O7 Eu1 Eu1 39.1(2) 7_566 7_566
O4 Eu1 Eu1 69.0(2) 8_566 7_566
O1 Eu1 Eu1 121.7(3) . 7_566
O8 Eu1 Eu1 132.8(3) . 7_566
O6 Eu1 Eu1 85.4(2) . 7_566
O2 Eu1 Eu1 109.1(2) . 7_566
N1 Eu1 Eu1 143.1(2) 4 7_566
O7 Eu1 Eu1 35.2(2) . 7_566
O2 C1 O1 120.1(12) . .
O2 C1 C3 121.3(12) . .
O1 C1 C3 118.5(12) . .
C1 O1 Eu1 94.9(8) . .
C1 O2 Eu1 91.4(8) . .
C7 O3 Eu1 134.3(8) . 2
C7 O4 Eu1 131.3(8) . 8_465
C9 O6 Eu1 98.8(8) . .
C9 O7 Eu1 162.5(9) . 7_566
C9 O7 Eu1 90.7(7) . .
Eu1 O7 Eu1 105.7(3) 7_566 .
C5 N1 C6 118.4(11) . .
C5 N1 Eu1 120.0(8) . 4_545
C6 N1 Eu1 120.8(8) . 4_545
C4 C2 C3 118.8(11) . .
C5 C3 C2 117.8(11) . .
C5 C3 C1 120.5(11) . .
C2 C3 C1 121.6(11) . .
C2 C4 C6 119.2(11) . .
C2 C4 C7 119.1(11) . .
C6 C4 C7 121.5(11) . .
N1 C5 C3 123.7(11) . .
N1 C6 C4 122.1(11) . .
O4 C7 O3 126.7(11) . .
O4 C7 C4 117.7(10) . .
O3 C7 C4 115.5(11) . .
O7 C9 O6 119.7(11) . .
O7 C9 C8 116.7(14) . .
O6 C9 C8 123.6(14) . .

loop_
_geom_bond_atom_site_label_1
_geom_bond_atom_site_label_2
_geom_bond_distance
_geom_bond_site_symmetry_2
Eu1 O3 2.313(10) 2
Eu1 O7 2.399(9) 7_566
Eu1 O4 2.417(9) 8_566
Eu1 O1 2.450(9) .
Eu1 O8 2.449(10) .
Eu1 O6 2.455(9) .
Eu1 O2 2.539(9) .
Eu1 N1 2.581(10) 4
Eu1 O7 2.628(9) .
Eu1 Eu1 4.0105(12) 7_566
C1 O2 1.262(16) .
C1 O1 1.289(17) .
C1 C3 1.476(17) .
O3 C7 1.292(15) .
O3 Eu1 2.313(10) 2
O4 C7 1.249(15) .
O4 Eu1 2.417(9) 8_465
O6 C9 1.255(16) .
O7 C9 1.247(16) .
O7 Eu1 2.399(9) 7_566
N1 C5 1.323(16) .
N1 C6 1.348(16) .
N1 Eu1 2.581(10) 4_545
C2 C4 1.385(17) .
C2 C3 1.396(17) .
C3 C5 1.392(17) .
C4 C6 1.387(17) .
C4 C7 1.511(16) .
C8 C9 1.547(19) .
